data_1508658
loop_
_publ_author_name
'Yamamoto, Tatsuya'
'Nishimura, Takeshi'
'Mori, Takamichi'
'Miyazaki, Eigo'
'Osaka, Itaru'
'Takimiya, Kazuo'

_publ_section_title
;
 Largely \p-extended thienoacenes with internal thieno[3,2-b]thiophene
 substructures: synthesis, characterization, and organic field-effect
 transistor applications.
;
_journal_issue 18
_journal_name_full 'Organic letters'
_journal_page_first 4914
_journal_page_last 4917
_journal_paper_doi 10.1021/ol302243t
_journal_volume 14
_journal_year 2012
_chemical_formula_moiety 'C22 H10 S4'
_chemical_formula_sum 'C22 H10 S4'
_chemical_formula_weight 402.56
_space_group_IT_number 14
_symmetry_cell_setting monoclinic
_symmetry_Int_Tables_number 14
_symmetry_space_group_name_Hall '-P 2ybc'
_symmetry_space_group_name_H-M 'P 1 21/c 1'
_audit_creation_date 'Tue Jul  9 08:28:01 2030'
_audit_creation_method 'by teXsan'
_cell_angle_alpha 90.000(3)
_cell_angle_beta 104.608(3)
_cell_angle_gamma 90.000(3)
_cell_formula_units_Z 2
_cell_length_a 18.30(2)
_cell_length_b 3.974(5)
_cell_length_c 11.70(2)
_cell_measurement_reflns_used 1489
_cell_measurement_temperature 293.2
_cell_measurement_theta_max 27.5
_cell_measurement_theta_min 3.3
_cell_volume 823(2)
_computing_cell_refinement CRYSTALCLEAR
_computing_data_collection CRYSTALCLEAR
_computing_data_reduction 'teXsan Ver. 1.11'
_computing_publication_material 'teXsan Ver. 1.11'
_computing_structure_refinement 'teXsan Ver. 1.10'
_computing_structure_solution SIR92
_diffrn_ambient_temperature 293(2)
_diffrn_detector_area_resol_mean 14.71
_diffrn_measured_fraction_theta_full 0.9798
_diffrn_measured_fraction_theta_max 0.9798
_diffrn_measurement_device_type 'Rigaku/MSC Mercury CCD'
_diffrn_measurement_method \w
_diffrn_radiation_type 'Mo K\a'
_diffrn_radiation_wavelength 0.7107
_diffrn_reflns_av_R_equivalents 0.108
_diffrn_reflns_limit_h_max 8
_diffrn_reflns_limit_h_min -14
_diffrn_reflns_limit_k_max 5
_diffrn_reflns_limit_k_min -4
_diffrn_reflns_limit_l_max 23
_diffrn_reflns_limit_l_min -23
_diffrn_reflns_number 5900
_diffrn_reflns_theta_full 27.49
_diffrn_reflns_theta_max 27.49
_exptl_absorpt_coefficient_mu 0.580
_exptl_absorpt_correction_type none
_exptl_crystal_colour Yellow
_exptl_crystal_density_diffrn 1.624
_exptl_crystal_density_method 'not measured'
_exptl_crystal_description Platelet
_exptl_crystal_size_max 0.800
_exptl_crystal_size_mid 0.200
_exptl_crystal_size_min 0.010
_refine_diff_density_max 0.84
_refine_diff_density_min -1.04
_refine_ls_extinction_method none
_refine_ls_goodness_of_fit_ref 1.121
_refine_ls_hydrogen_treatment noref
_refine_ls_number_parameters 118
_refine_ls_number_reflns 1650
_refine_ls_R_factor_gt 0.0878
_refine_ls_shift/su_max 0.0011
_refine_ls_structure_factor_coef Fsqd
_refine_ls_weighting_details 'w = 1/[\s^2^(Fo^2^) + (0.03000(Max(Fo^2^,0) + 2Fc^2^)/3)^2^]'
_refine_ls_weighting_scheme calc
_refine_ls_wR_factor_ref 0.2062
_reflns_number_gt 657
_reflns_number_total 1844
_reflns_threshold_expression F^2^>2.0\s(F^2^)
_cod_data_source_file ol302243t_si_001.cif
_cod_data_source_block BBBTT
_cod_original_cell_volume 823(1)
_cod_database_code 1508658

loop_
_symmetry_equiv_pos_as_xyz
x,y,z
-x,1/2+y,1/2-z
-x,-y,-z
x,1/2-y,1/2+z

loop_
_atom_site_label
_atom_site_type_symbol
_atom_site_fract_x
_atom_site_fract_y
_atom_site_fract_z
_atom_site_U_iso_or_equiv
_atom_site_adp_type
_atom_site_occupancy
_atom_site_calc_flag
S(1) S 0.27558(10) -0.2232(5) 0.7959(1) 0.0360(5) Uani 1.00 d
S(2) S 0.37491(10) 0.2314(5) 1.1234(1) 0.0347(5) Uani 1.00 d
C(1) C 0.2008(4) -0.090(2) 0.8574(6) 0.037(2) Uani 1.00 d
C(2) C 0.1250(4) -0.133(2) 0.8070(7) 0.046(2) Uani 1.00 d
C(3) C 0.0735(4) -0.014(2) 0.8666(7) 0.049(2) Uani 1.00 d
C(4) C 0.0979(5) 0.129(2) 0.9748(7) 0.051(3) Uani 1.00 d
C(5) C 0.1742(4) 0.174(2) 1.0287(6) 0.040(2) Uani 1.00 d
C(6) C 0.2280(4) 0.059(2) 0.9698(5) 0.033(2) Uani 1.00 d
C(7) C 0.3082(4) 0.072(2) 0.9998(5) 0.032(2) Uani 1.00 d
C(8) C 0.4492(4) 0.109(2) 1.0620(5) 0.027(2) Uani 1.00 d
C(9) C 0.4220(4) -0.050(2) 0.9483(5) 0.028(2) Uani 1.00 d
C(10) C 0.3422(4) -0.063(2) 0.9188(5) 0.031(2) Uani 1.00 d
C(11) C 0.4746(4) -0.159(2) 0.8871(5) 0.030(2) Uani 1.00 d
H(1) H 0.1075 -0.2376 0.7296 0.0579 Uiso 1.00 calc
H(2) H 0.0198 -0.0398 0.8289 0.0635 Uiso 1.00 calc
H(3) H 0.0605 0.2037 1.0167 0.0625 Uiso 1.00 calc
H(4) H 0.1901 0.2776 1.1058 0.0520 Uiso 1.00 calc
H(5) H 0.4571 -0.2709 0.8125 0.0411 Uiso 1.00 calc

loop_
_atom_site_aniso_label
_atom_site_aniso_U_11
_atom_site_aniso_U_22
_atom_site_aniso_U_33
_atom_site_aniso_U_12
_atom_site_aniso_U_13
_atom_site_aniso_U_23
S(1) 0.0351(10) 0.049(1) 0.0240(8) -0.0024(8) 0.0071(7) -0.0036(9)
S(2) 0.0374(10) 0.045(1) 0.0220(8) 0.0000(8) 0.0082(7) -0.0037(8)
C(1) 0.029(4) 0.046(4) 0.035(4) -0.000(3) 0.005(3) 0.003(3)
C(2) 0.038(4) 0.060(6) 0.039(4) 0.001(4) 0.005(3) 0.007(4)
C(3) 0.045(5) 0.068(6) 0.034(4) 0.001(4) 0.009(3) -0.002(4)
C(4) 0.046(5) 0.063(6) 0.050(5) 0.005(4) 0.024(4) -0.003(4)
C(5) 0.036(4) 0.048(5) 0.037(4) 0.005(3) 0.011(3) -0.002(4)
C(6) 0.038(4) 0.038(4) 0.022(3) 0.002(3) 0.005(3) 0.004(3)
C(7) 0.039(4) 0.034(4) 0.025(3) 0.001(3) 0.012(3) 0.003(3)
C(8) 0.032(4) 0.033(4) 0.017(3) 0.001(3) 0.004(3) 0.003(3)
C(9) 0.035(4) 0.026(4) 0.024(3) 0.003(3) 0.009(3) 0.003(3)
C(10) 0.040(4) 0.031(4) 0.023(3) -0.001(3) 0.012(3) -0.001(3)
C(11) 0.035(4) 0.038(4) 0.016(3) 0.001(3) 0.006(3) -0.002(3)

loop_
_atom_type_symbol
_atom_type_description
_atom_type_scat_dispersion_real
_atom_type_scat_dispersion_imag
_atom_type_scat_source
C C 0.003 0.002
;International Tables for Crystallography
(1992, Vol. C, Tables 4.2.6.8 and 6.1.1.1)
;
H H 0.000 0.000
;International Tables for Crystallography
(1992, Vol. C, Table 6.1.1.2)
;
S S 0.125 0.123
;International Tables for Crystallography
(1992, Vol. C, Tables 4.2.6.8 and 6.1.1.1)
;

loop_
_geom_angle_atom_site_label_1
_geom_angle_atom_site_label_2
_geom_angle_atom_site_label_3
_geom_angle
_geom_angle_site_symmetry_1
_geom_angle_site_symmetry_3
_geom_angle_publ_flag
C(1) S(1) C(10) 90.4(3) . . yes
C(7) S(2) C(8) 90.7(3) . . yes
S(1) C(1) C(2) 125.8(6) . . yes
S(1) C(1) C(6) 112.0(5) . . yes
C(2) C(1) C(6) 122.2(7) . . yes
C(1) C(2) C(3) 118.8(7) . . yes
C(2) C(3) C(4) 120.4(7) . . yes
C(3) C(4) C(5) 122.2(7) . . yes
C(4) C(5) C(6) 118.7(7) . . yes
C(1) C(6) C(5) 117.6(6) . . yes
C(1) C(6) C(7) 110.2(6) . . yes
C(5) C(6) C(7) 132.1(7) . . yes
S(2) C(7) C(6) 132.5(5) . . yes
S(2) C(7) C(10) 111.6(5) . . yes
C(6) C(7) C(10) 115.9(6) . . yes
S(2) C(8) C(9) 112.0(5) . . yes
S(2) C(8) C(11) 125.6(5) . 3_657 yes
C(9) C(8) C(11) 122.4(6) . 3_657 yes
C(8) C(9) C(10) 109.6(6) . . yes
C(8) C(9) C(11) 118.9(6) . . yes
C(10) C(9) C(11) 131.4(6) . . yes
S(1) C(10) C(7) 111.5(5) . . yes
S(1) C(10) C(9) 132.5(5) . . yes
C(7) C(10) C(9) 116.0(6) . . yes
C(8) C(11) C(9) 118.7(6) 3_657 . yes

loop_
_geom_bond_atom_site_label_1
_geom_bond_atom_site_label_2
_geom_bond_distance
_geom_bond_site_symmetry_2
_geom_bond_publ_flag
S(1) C(1) 1.780(7) . yes
S(1) C(10) 1.754(7) . yes
S(2) C(7) 1.758(7) . yes
S(2) C(8) 1.759(7) . yes
C(1) C(2) 1.375(9) . yes
C(1) C(6) 1.413(9) . yes
C(2) C(3) 1.39(1) . yes
C(3) C(4) 1.36(1) . yes
C(4) C(5) 1.39(1) . yes
C(5) C(6) 1.413(9) . yes
C(6) C(7) 1.421(9) . yes
C(7) C(10) 1.368(8) . yes
C(8) C(9) 1.442(8) . yes
C(8) C(11) 1.386(9) 3_657 yes
C(9) C(10) 1.414(9) . yes
C(9) C(11) 1.406(9) . yes

loop_
_geom_contact_atom_site_label_1
_geom_contact_atom_site_label_2
_geom_contact_distance
_geom_contact_site_symmetry_2
_geom_contact_publ_flag
S(2) C(11) 3.592(6) 4_555 yes
C(8) C(9) 3.586(9) 1_565 yes

loop_
_geom_torsion_atom_site_label_1
_geom_torsion_atom_site_label_2
_geom_torsion_atom_site_label_3
_geom_torsion_atom_site_label_4
_geom_torsion
_geom_torsion_site_symmetry_2
_geom_torsion_site_symmetry_3
_geom_torsion_site_symmetry_4
_geom_torsion_publ_flag
S(1) C(1) C(2) C(3) 179.9(6) . . . yes
S(1) C(1) C(6) C(5) -179.6(5) . . . yes
S(1) C(1) C(6) C(7) 2.5(8) . . . yes
S(1) C(10) C(7) S(2) 179.8(4) . . . yes
S(1) C(10) C(7) C(6) -0.3(7) . . . yes
S(1) C(10) C(9) C(8) -179.6(5) . . . yes
S(1) C(10) C(9) C(11) 0(1) . . . yes
S(2) C(7) C(6) C(1) 178.5(5) . . . yes
S(2) C(7) C(6) C(5) 0(1) . . . yes
S(2) C(7) C(10) C(9) -0.1(7) . . . yes
S(2) C(8) C(9) C(10) -0.3(7) . . . yes
S(2) C(8) C(9) C(11) 179.5(5) . . . yes
S(2) C(8) C(11) C(9) -179.4(5) . 3_657 3_657 yes
C(1) S(1) C(10) C(7) 1.4(5) . . . yes
C(1) S(1) C(10) C(9) -178.7(7) . . . yes
C(1) C(2) C(3) C(4) -2(1) . . . yes
C(1) C(6) C(5) C(4) 1(1) . . . yes
C(1) C(6) C(7) C(10) -1.5(9) . . . yes
C(2) C(1) S(1) C(10) -179.7(7) . . . yes
C(2) C(1) C(6) C(5) -2(1) . . . yes
C(2) C(1) C(6) C(7) -180.0(7) . . . yes
C(2) C(3) C(4) C(5) 2(1) . . . yes
C(3) C(2) C(1) C(6) 2(1) . . . yes
C(3) C(4) C(5) C(6) -1(1) . . . yes
C(4) C(5) C(6) C(7) 178.7(8) . . . yes
C(5) C(6) C(7) C(10) -179.0(7) . . . yes
C(6) C(1) S(1) C(10) -2.3(5) . . . yes
C(6) C(7) S(2) C(8) 180.0(7) . . . yes
C(6) C(7) C(10) C(9) 179.9(6) . . . yes
C(7) S(2) C(8) C(9) 0.2(5) . . . yes
C(7) S(2) C(8) C(11) 179.3(6) . . 3_657 yes
C(7) C(10) C(9) C(8) 0.2(8) . . . yes
C(7) C(10) C(9) C(11) -179.5(7) . . . yes
C(8) S(2) C(7) C(10) -0.1(5) . . . yes
C(8) C(11) C(9) C(10) -179.3(7) 3_657 3_657 3_657 yes
C(10) C(9) C(8) C(11) -179.4(6) . . 3_657 yes
C(10) C(9) C(8) C(11) -179.4(6) . . 3_657 yes
